data_4341355
loop_
_publ_author_name
'Mishra, Shashank'
'Jeanneau, Erwann'
'Ledoux, Gilles'
'Daniele, St\'ephane'

_publ_section_title
;
 Novel barium-organic incorporated iodometalates: do they have template
 properties for constructing rare heterotrimetallic hybrids?
;
_journal_issue 21
_journal_name_full 'Inorganic chemistry'
_journal_page_first 11721
_journal_page_last 11731
_journal_paper_doi 10.1021/ic501963y
_journal_volume 53
_journal_year 2014
_chemical_formula_moiety 'C26 H78 Ba2 O13 S13, 0.5(Ag14 I22)'
_chemical_formula_sum 'C26 H78 Ag7 Ba2 I11 O13 S13'
_chemical_formula_weight 3441.47
_space_group_IT_number 14
_symmetry_cell_setting monoclinic
_symmetry_space_group_name_Hall '-P 2yn'
_symmetry_space_group_name_H-M 'P 1 21/n 1'
_atom_sites_solution_hydrogens difmap
_atom_sites_solution_primary direct
_cell_angle_alpha 90
_cell_angle_beta 92.800(3)
_cell_angle_gamma 90
_cell_formula_units_Z 4
_cell_length_a 16.2737(6)
_cell_length_b 25.4120(10)
_cell_length_c 21.1218(8)
_cell_measurement_reflns_used 28410
_cell_measurement_temperature 120
_cell_measurement_theta_max 29.4605
_cell_measurement_theta_min 3.4361
_cell_volume 8724.4(6)
_computing_cell_refinement
;
CrysAlisPro, Agilent Technologies,
Version 1.171.35.19 (release 27-10-2011 CrysAlis171 .NET)
(compiled Oct 27 2011,15:02:11)
;
_computing_data_collection
;
CrysAlisPro, Agilent Technologies,
Version 1.171.35.19 (release 27-10-2011 CrysAlis171 .NET)
(compiled Oct 27 2011,15:02:11)
;
_computing_data_reduction
;
CrysAlisPro, Agilent Technologies,
Version 1.171.35.19 (release 27-10-2011 CrysAlis171 .NET)
(compiled Oct 27 2011,15:02:11)
;
_computing_molecular_graphics 'CAMERON (Watkin et al., 1996)'
_computing_publication_material 'CRYSTALS (Betteridge et al., 2003)'
_computing_structure_refinement 'CRYSTALS (Betteridge et al., 2003)'
_computing_structure_solution 'SIR97 (Altomare et al., 1999)'
_diffrn_ambient_temperature 120
_diffrn_detector_area_resol_mean 10.4685
_diffrn_measured_fraction_theta_full 0.983
_diffrn_measured_fraction_theta_max 0.911
_diffrn_measurement_device_type 'Xcalibur, Atlas, Gemini ultra'
_diffrn_measurement_method \w
_diffrn_radiation_monochromator graphite
_diffrn_radiation_source 'Enhance (Mo) X-ray Source'
_diffrn_radiation_type 'Mo K\a'
_diffrn_radiation_wavelength 0.7107
_diffrn_reflns_av_R_equivalents 0.059
_diffrn_reflns_limit_h_max 20
_diffrn_reflns_limit_h_min -21
_diffrn_reflns_limit_k_max 34
_diffrn_reflns_limit_k_min 0
_diffrn_reflns_limit_l_max 28
_diffrn_reflns_limit_l_min 0
_diffrn_reflns_number 117839
_diffrn_reflns_theta_full 25.095
_diffrn_reflns_theta_max 29.524
_diffrn_reflns_theta_min 3.443
_diffrn_standards_number 0
_exptl_absorpt_coefficient_mu 6.663
_exptl_absorpt_correction_T_max 0.335
_exptl_absorpt_correction_T_min 0.082
_exptl_absorpt_correction_type analytical
_exptl_absorpt_process_details
;
CrysAlisPro, Agilent Technologies,
Version 1.171.35.19 (release 27-10-2011 CrysAlis171 .NET)
(compiled Oct 27 2011,15:02:11)
Analytical numeric absorption correction using a multifaceted crystal
            model based on expressions derived by R.C. Clark & J.S. Reid.
(Clark, R. C. & Reid, J. S. (1995). Acta Cryst. A51, 887-897)
;
_exptl_crystal_colour colorless
_exptl_crystal_density_diffrn 2.620
_exptl_crystal_density_method 'not measured'
_exptl_crystal_description plate
_exptl_crystal_F_000 6280.000
_exptl_crystal_size_max 0.530
_exptl_crystal_size_mid 0.404
_exptl_crystal_size_min 0.186
_platon_squeeze_details
;
;
_refine_diff_density_max 4.55
_refine_diff_density_min -3.76
_refine_ls_extinction_method None
_refine_ls_goodness_of_fit_ref 1.0079
_refine_ls_hydrogen_treatment mixed
_refine_ls_matrix_type full
_refine_ls_number_parameters 730
_refine_ls_number_reflns 22193
_refine_ls_number_restraints 73
_refine_ls_R_factor_all 0.0739
_refine_ls_R_factor_gt 0.0498
_refine_ls_shift/su_max 0.0009766
_refine_ls_shift/su_mean 0.0000443
_refine_ls_structure_factor_coef Fsqd
_refine_ls_weighting_details
;
 Method, part 1, Chebychev polynomial, (Watkin, 1994, Prince, 1982) 
 [weight] = 1.0/[A~0~*T~0~(x)+A~1~*T~1~(x) ... +A~n-1~]*T~n-1~(x)] 
 where A~i~ are the Chebychev coefficients listed below and x= Fcalc/Fmax 
 Method = Robust Weighting (Prince, 1982) 
 W = [weight] * [1-(deltaF/6*sigmaF)^2^]^2^ 
 A~i~ are: 
 0.140E+04 0.189E+04 0.100E+04 271. 
;
_refine_ls_weighting_scheme calc
_refine_ls_wR_factor_all 0.0886
_refine_ls_wR_factor_gt 0.0721
_refine_ls_wR_factor_ref 0.0886
_reflns_limit_h_max 20
_reflns_limit_h_min -21
_reflns_limit_k_max 34
_reflns_limit_k_min 0
_reflns_limit_l_max 28
_reflns_limit_l_min 0
_reflns_number_gt 17014
_reflns_number_total 22316
_reflns_threshold_expression I>2.0\s(I)
_oxford_diffrn_Wilson_B_factor 0.00
_oxford_diffrn_Wilson_scale 0.00
_oxford_refine_ls_r_factor_ref 0.0739
_oxford_refine_ls_scale 0.8501(7)
_oxford_reflns_number_all 22193
_oxford_reflns_threshold_expression_ref I>-10.0\s(I)
_cod_data_source_file ic501963y_si_004.cif
_cod_data_source_block 1
_cod_depositor_comments 'Adding full bibliography for 4341352--4341362.cif.'
_cod_original_sg_symbol_H-M 'P 1 21/n 1 '
_cod_database_code 4341355

loop_
_symmetry_equiv_pos_as_xyz
x,y,z
-x,-y,-z
-x+1/2,y+1/2,-z+1/2
x+1/2,-y+1/2,z+1/2

loop_
_atom_site_label
_atom_site_type_symbol
_atom_site_fract_x
_atom_site_fract_y
_atom_site_fract_z
_atom_site_U_iso_or_equiv
_atom_site_occupancy
_atom_site_adp_type
_atom_site_refinement_flags_posn
_atom_site_refinement_flags_adp
_atom_site_disorder_assembly
_atom_site_disorder_group
C1 C 0.4235(8) 0.6145(5) 0.4979(6) 0.0651 1.0000 Uani . . . .
C2 C 0.4309(8) 0.7175(5) 0.4732(7) 0.0682 1.0000 Uani . . . .
C3 C 0.7168(8) 0.8151(4) 0.4543(6) 0.0582 1.0000 Uani . . . .
C4 C 0.6122(9) 0.7615(6) 0.3808(6) 0.0712 1.0000 Uani . . . .
C5 C 0.6198(6) 0.5253(5) 0.4470(5) 0.0486 1.0000 Uani . . . .
C6 C 0.7272(9) 0.6027(5) 0.4310(6) 0.0625 1.0000 Uani . . . .
C7 C 0.9072(11) 0.5443(5) 0.6191(9) 0.0825 0.7662 Uani D U 4 1
C8 C 0.9376(11) 0.5895(8) 0.5157(9) 0.0769 0.7662 Uani . U 4 1
C9 C 0.8622(12) 0.8583(7) 0.6137(9) 0.1173 1.0000 Uani . . . .
C10 C 0.7689(9) 0.8292(6) 0.7040(8) 0.0787 1.0000 Uani . . . .
C11 C 0.5271(6) 0.5444(4) 0.6406(4) 0.0411 1.0000 Uani . . . .
C12 C 0.6732(9) 0.5177(5) 0.6906(9) 0.0965 1.0000 Uani . . . .
C13 C 0.8466(7) 0.6147(4) 0.7838(6) 0.0504 1.0000 Uani . . . .
C14 C 0.8929(7) 0.7158(5) 0.8058(6) 0.0546 1.0000 Uani . . . .
C15 C 0.5430(7) 0.8167(4) 0.6049(4) 0.0414 1.0000 Uani . . . .
C16 C 0.4980(7) 0.8170(4) 0.7258(5) 0.0485 1.0000 Uani D . . .
C17 C 0.3214(7) 0.6448(5) 0.7931(6) 0.0562 1.0000 Uani . . . .
C18 C 0.3598(7) 0.6686(6) 0.6742(5) 0.0634 1.0000 Uani . . . .
C19 C 0.6900(11) 0.8927(6) 0.8565(9) 0.0504 0.7137 Uani . U 2 1
C20 C 0.7053(11) 0.8099(6) 0.9408(8) 0.0541 0.7137 Uani . U 2 1
C21 C 0.4164(10) 0.7746(7) 0.8976(8) 0.0920 1.0000 Uani . . . .
C22 C 0.4730(12) 0.7428(7) 1.0090(9) 0.0731 0.7762 Uani . U 1 1
C23 C 0.7669(6) 0.5885(4) 0.9548(5) 0.0463 1.0000 Uani . . . .
C24 C 0.7783(8) 0.6813(5) 1.0173(5) 0.0627 1.0000 Uani . . . .
C25 C 0.5351(7) 0.5622(7) 0.9489(6) 0.0774 1.0000 Uani . . . .
C26 C 0.5732(13) 0.4944(6) 0.8612(7) 0.1219 1.0000 Uani . . . .
C27 C 0.906(4) 0.534(2) 0.557(3) 0.0754 0.2338 Uani D U 4 2
C28 C 0.917(4) 0.611(2) 0.543(2) 0.0755 0.2338 Uani D U 4 2
C29 C 0.726(3) 0.8863(16) 0.867(3) 0.0767 0.2863 Uani D U 2 2
C30 C 0.641(2) 0.8267(19) 0.9305(19) 0.0858 0.2863 Uani D U 2 2
S1 S 0.49835(16) 0.66569(12) 0.49866(13) 0.0424 1.0000 Uani . . . .
S2 S 0.6859(2) 0.74872(13) 0.44054(15) 0.0570 1.0000 Uani . . . .
S3 S 0.69630(15) 0.56137(10) 0.49225(12) 0.0373 1.0000 Uani . . . .
S4 S 0.9111(3) 0.6092(3) 0.5921(3) 0.0721 0.7662 Uani D U 4 1
S5 S 0.83115(19) 0.79880(13) 0.65100(16) 0.0565 1.0000 Uani . . . .
S6 S 0.58913(19) 0.55999(10) 0.70802(12) 0.0443 1.0000 Uani . . . .
S7 S 0.85364(13) 0.67555(10) 0.74220(11) 0.0332 1.0000 Uani . . . .
S8 S 0.51572(16) 0.77085(10) 0.66434(12) 0.0266 0.8245 Uani . . 3 1
S9 S 0.40720(15) 0.64361(10) 0.74536(13) 0.0405 1.0000 Uani . . . .
S10 S 0.6406(3) 0.83277(14) 0.8776(2) 0.0452 0.7137 Uani . U 2 1
S11 S 0.4601(3) 0.71916(19) 0.9299(2) 0.0656 0.7762 Uani . U 1 1
S12 S 0.71671(16) 0.65107(11) 0.95664(12) 0.0398 1.0000 Uani . . . .
S13 S 0.5366(2) 0.56042(15) 0.86594(15) 0.0677 1.0000 Uani . . . .
S14 S 0.8899(13) 0.5822(9) 0.6138(10) 0.0743 0.2338 Uani D U 4 2
S15 S 0.5838(11) 0.8037(6) 0.6823(8) 0.0600 0.1755 Uani D . 3 2
S16 S 0.7153(9) 0.8202(5) 0.8738(8) 0.0833 0.2863 Uani D U 2 2
S17 S 0.5012(12) 0.7468(8) 0.9426(10) 0.0758 0.2238 Uani D U 1 2
O1 O 0.5196(4) 0.6759(3) 0.5682(4) 0.0525 1.0000 Uani . . . .
O2 O 0.6477(6) 0.7329(4) 0.4981(4) 0.0698 1.0000 Uani . . . .
O3 O 0.6484(4) 0.5949(3) 0.5359(3) 0.0451 1.0000 Uani . . . .
O4 O 0.8221(5) 0.6247(4) 0.5905(5) 0.0934 1.0000 Uani . . . .
O5 O 0.7780(6) 0.7704(3) 0.6028(4) 0.0670 1.0000 Uani . . . .
O6 O 0.6217(5) 0.6160(3) 0.7001(3) 0.0430 1.0000 Uani . . . .
O7 O 0.7659(4) 0.6931(2) 0.7294(3) 0.0298 1.0000 Uani . . . .
O8 O 0.5958(4) 0.7428(2) 0.6847(3) 0.0293 1.0000 Uani . . . .
O9 O 0.4620(4) 0.6865(3) 0.7712(4) 0.0470 1.0000 Uani . . . .
O10 O 0.6590(6) 0.7945(3) 0.8234(4) 0.0599 1.0000 Uani . . . .
O11 O 0.5456(6) 0.7189(4) 0.9059(4) 0.0732 1.0000 Uani . . . .
O12 O 0.7397(4) 0.6794(3) 0.8966(3) 0.0397 1.0000 Uani . . . .
O13 O 0.6082(4) 0.5940(3) 0.8493(3) 0.0414 1.0000 Uani . . . .
I1 I 0.52724(4) 0.37892(3) 0.68804(3) 0.0407 1.0000 Uani . . . .
I2 I 0.25128(5) 0.31259(3) 0.73193(4) 0.0526 1.0000 Uani . . . .
I3 I 0.40317(5) 0.38461(4) 0.89049(3) 0.0520 1.0000 Uani . . . .
I4 I 0.32271(4) 0.49621(2) 0.73399(3) 0.0297 1.0000 Uani . . . .
I5 I 0.05605(4) 0.43252(3) 0.66308(3) 0.0436 1.0000 Uani . . . .
I6 I 0.13028(3) 0.42752(2) 0.87039(3) 0.0278 1.0000 Uani . . . .
I7 I 0.29787(4) 0.55011(3) 0.95296(4) 0.0454 1.0000 Uani . . . .
I8 I 0.18660(6) 0.56747(3) 0.55986(4) 0.0567 1.0000 Uani . . . .
I9 I 0.09174(4) 0.58899(2) 0.77243(3) 0.0324 1.0000 Uani . . . .
I10 I -0.13542(4) 0.46876(3) 0.82212(4) 0.0432 1.0000 Uani . . . .
I11 I 0.01934(4) 0.58439(3) 0.96769(3) 0.0357 1.0000 Uani . . . .
Ag1 Ag 0.38931(5) 0.37727(4) 0.75773(4) 0.0485 1.0000 Uani . . . .
Ag2 Ag 0.19955(5) 0.41619(3) 0.74514(4) 0.0431 1.0000 Uani . . . .
Ag3 Ag 0.30155(5) 0.47067(4) 0.86329(4) 0.0475 1.0000 Uani . . . .
Ag4 Ag 0.16331(5) 0.52513(3) 0.67682(4) 0.0417 1.0000 Uani . . . .
Ag5 Ag 0.02105(5) 0.48592(3) 0.77751(4) 0.0457 1.0000 Uani . . . .
Ag6 Ag 0.14370(5) 0.54252(3) 0.89004(4) 0.0387 1.0000 Uani . . . .
Ag7 Ag -0.02412(5) 0.48185(3) 0.92338(4) 0.0476 1.0000 Uani . . . .
Ba1 Ba 0.62440(3) 0.69164(2) 0.80035(2) 0.0244 1.0000 Uani . . . .
Ba2 Ba 0.68442(3) 0.68062(2) 0.60711(2) 0.0252 1.0000 Uani . . . .
C31 C 0.447(4) 0.692(2) 0.976(3) 0.0761 0.2238 Uani D U 1 2
H61 H 0.7696 0.6257 0.4470 0.0769 1.0000 Uiso R . . .
H62 H 0.6814 0.6229 0.4151 0.0769 1.0000 Uiso R . . .
H63 H 0.7472 0.5818 0.3979 0.0769 1.0000 Uiso R . . .
H51 H 0.5958 0.5001 0.4736 0.0616 1.0000 Uiso R . . .
H52 H 0.5784 0.5488 0.4305 0.0616 1.0000 Uiso R . . .
H53 H 0.6442 0.5076 0.4132 0.0616 1.0000 Uiso R . . .
H261 H 0.5780 0.4854 0.8180 0.1442 1.0000 Uiso R . . .
H262 H 0.6255 0.4911 0.8832 0.1442 1.0000 Uiso R . . .
H263 H 0.5350 0.4714 0.8794 0.1442 1.0000 Uiso R . . .
H251 H 0.5171 0.5962 0.9610 0.0879 1.0000 Uiso R . . .
H252 H 0.5890 0.5559 0.9671 0.0879 1.0000 Uiso R . . .
H253 H 0.4985 0.5362 0.9633 0.0879 1.0000 Uiso R . . .
H121 H 0.7160 0.5206 0.7228 0.1026 1.0000 Uiso R . . .
H122 H 0.6932 0.5287 0.6514 0.1026 1.0000 Uiso R . . .
H123 H 0.6554 0.4820 0.6873 0.1026 1.0000 Uiso R . . .
H111 H 0.4765 0.5631 0.6417 0.0503 1.0000 Uiso R . . .
H112 H 0.5542 0.5542 0.6038 0.0503 1.0000 Uiso R . . .
H113 H 0.5164 0.5075 0.6398 0.0503 1.0000 Uiso R . . .
H171 H 0.3372 0.6321 0.8341 0.0701 1.0000 Uiso R . . .
H172 H 0.3014 0.6800 0.7960 0.0701 1.0000 Uiso R . . .
H173 H 0.2792 0.6229 0.7745 0.0701 1.0000 Uiso R . . .
H181 H 0.3997 0.6706 0.6431 0.0773 1.0000 Uiso R . . .
H182 H 0.3385 0.7029 0.6813 0.0773 1.0000 Uiso R . . .
H183 H 0.3163 0.6459 0.6598 0.0773 1.0000 Uiso R . . .
H11 H 0.4492 0.5823 0.5107 0.0760 1.0000 Uiso R . . .
H12 H 0.3819 0.6230 0.5260 0.0760 1.0000 Uiso R . . .
H13 H 0.3995 0.6109 0.4563 0.0760 1.0000 Uiso R . . .
H21 H 0.4614 0.7494 0.4712 0.0829 1.0000 Uiso R . . .
H22 H 0.3890 0.7215 0.5023 0.0829 1.0000 Uiso R . . .
H23 H 0.4066 0.7095 0.4326 0.0829 1.0000 Uiso R . . .
H41 H 0.5875 0.7293 0.3668 0.0835 1.0000 Uiso R . . .
H42 H 0.5714 0.7837 0.3972 0.0835 1.0000 Uiso R . . .
H43 H 0.6358 0.7786 0.3462 0.0835 1.0000 Uiso R . . .
H31 H 0.7600 0.8160 0.4864 0.0681 1.0000 Uiso R . . .
H32 H 0.6713 0.8350 0.4675 0.0681 1.0000 Uiso R . . .
H33 H 0.7357 0.8298 0.4165 0.0681 1.0000 Uiso R . . .
H101 H 0.7453 0.8029 0.7293 0.0880 1.0000 Uiso R . . .
H102 H 0.8004 0.8529 0.7304 0.0880 1.0000 Uiso R . . .
H103 H 0.7264 0.8481 0.6813 0.0880 1.0000 Uiso R . . .
H91 H 0.8989 0.8502 0.5817 0.1361 1.0000 Uiso R . . .
H92 H 0.8891 0.8806 0.6444 0.1361 1.0000 Uiso R . . .
H93 H 0.8151 0.8758 0.5953 0.1361 1.0000 Uiso R . . .
H231 H 0.7404 0.5670 0.9231 0.0564 1.0000 Uiso R . . .
H232 H 0.7643 0.5718 0.9948 0.0564 1.0000 Uiso R . . .
H233 H 0.8229 0.5935 0.9456 0.0564 1.0000 Uiso R . . .
H241 H 0.7586 0.7160 1.0242 0.0721 1.0000 Uiso R . . .
H242 H 0.7753 0.6612 1.0549 0.0721 1.0000 Uiso R . . .
H243 H 0.8339 0.6829 1.0057 0.0721 1.0000 Uiso R . . .
H311 H 0.4990 0.6844 0.9964 0.0848 0.2238 Uiso R . 1 2
H312 H 0.4084 0.6994 1.0074 0.0848 0.2238 Uiso R . 1 2
H313 H 0.4282 0.6631 0.9513 0.0848 0.2238 Uiso R . 1 2
H221 H 0.4974 0.7160 1.0352 0.0839 0.7762 Uiso R . 1 1
H222 H 0.5078 0.7730 1.0101 0.0839 0.7762 Uiso R . 1 1
H223 H 0.4209 0.7521 1.0238 0.0839 0.7762 Uiso R . 1 1
H211 H 0.4045 0.7694 0.8537 0.0936 0.7762 Uiso R . 1 1
H212 H 0.4537 0.8032 0.9038 0.0936 0.7762 Uiso R . 1 1
H213 H 0.3668 0.7823 0.9175 0.0936 0.7762 Uiso R . 1 1
H214 H 0.4353 0.8043 0.8752 0.0936 0.2238 Uiso R . 1 2
H215 H 0.3753 0.7870 0.9247 0.0936 0.2238 Uiso . . 1 2
H216 H 0.3951 0.7507 0.8686 0.0936 0.2238 Uiso . . 1 2
H301 H 0.6315 0.7919 0.9452 0.0963 0.2863 Uiso R . 2 2
H302 H 0.6632 0.8477 0.9645 0.0963 0.2863 Uiso R . 2 2
H303 H 0.5905 0.8416 0.9144 0.0963 0.2863 Uiso R . 2 2
H291 H 0.7632 0.8870 0.8339 0.0846 0.2863 Uiso R . 2 2
H292 H 0.7468 0.9067 0.9014 0.0846 0.2863 Uiso R . 2 2
H293 H 0.6742 0.9006 0.8513 0.0846 0.2863 Uiso R . 2 2
H191 H 0.6605 0.9095 0.8221 0.0583 0.7137 Uiso R . 2 1
H192 H 0.6920 0.9154 0.8922 0.0583 0.7137 Uiso R . 2 1
H193 H 0.7445 0.8852 0.8451 0.0583 0.7137 Uiso R . 2 1
H201 H 0.6850 0.7773 0.9558 0.0621 0.7137 Uiso R . 2 1
H202 H 0.7067 0.8351 0.9740 0.0621 0.7137 Uiso R . 2 1
H203 H 0.7593 0.8049 0.9269 0.0621 0.7137 Uiso R . 2 1
H131 H 0.8259 0.5880 0.7556 0.0623 1.0000 Uiso R . . .
H132 H 0.8997 0.6047 0.8008 0.0623 1.0000 Uiso R . . .
H133 H 0.8105 0.6188 0.8172 0.0623 1.0000 Uiso R . . .
H141 H 0.9005 0.7508 0.7912 0.0668 1.0000 Uiso R . . .
H142 H 0.9441 0.7020 0.8219 0.0668 1.0000 Uiso R . . .
H143 H 0.8549 0.7161 0.8383 0.0668 1.0000 Uiso R . . .
H161 H 0.5120 0.8111 0.7693 0.0578 0.1755 Uiso R . 3 2
H162 H 0.4826 0.8535 0.7197 0.0578 0.1755 Uiso . . 3 2
H163 H 0.4535 0.7954 0.7126 0.0578 0.1755 Uiso . . 3 2
H151 H 0.5847 0.8103 0.5762 0.0515 0.1755 Uiso R . 3 2
H152 H 0.5269 0.8530 0.6009 0.0515 0.1755 Uiso . . 3 2
H153 H 0.4978 0.7949 0.5938 0.0515 0.1755 Uiso . . 3 2
H164 H 0.4822 0.7988 0.7624 0.0578 0.8245 Uiso R . 3 1
H165 H 0.5471 0.8364 0.7356 0.0578 0.8245 Uiso R . 3 1
H166 H 0.4553 0.8406 0.7119 0.0578 0.8245 Uiso R . 3 1
H154 H 0.5548 0.7979 0.5677 0.0515 0.8245 Uiso R . 3 1
H155 H 0.5903 0.8361 0.6196 0.0515 0.8245 Uiso R . 3 1
H156 H 0.4985 0.8403 0.5959 0.0515 0.8245 Uiso R . 3 1
H71 H 0.8959 0.5466 0.6625 0.0962 0.7662 Uiso R . 4 1
H72 H 0.9595 0.5282 0.6152 0.0962 0.7662 Uiso R . 4 1
H73 H 0.8659 0.5238 0.5973 0.0962 0.7662 Uiso R . 4 1
H81 H 0.9409 0.6194 0.4889 0.0934 0.7662 Uiso R . 4 1
H82 H 0.9887 0.5711 0.5173 0.0934 0.7662 Uiso R . 4 1
H83 H 0.8951 0.5667 0.4995 0.0934 0.7662 Uiso R . 4 1
H281 H 0.9307 0.6475 0.5435 0.1127 0.2338 Uiso R . 4 2
H282 H 0.9658 0.5905 0.5463 0.1127 0.2338 Uiso R . 4 2
H283 H 0.8874 0.6031 0.5037 0.1127 0.2338 Uiso R . 4 2
H271 H 0.8766 0.5029 0.5672 0.1159 0.2338 Uiso R . 4 2
H272 H 0.9629 0.5263 0.5566 0.1159 0.2338 Uiso R . 4 2
H273 H 0.8867 0.5456 0.5157 0.1159 0.2338 Uiso R . 4 2

loop_
_atom_site_aniso_label
_atom_site_aniso_U_11
_atom_site_aniso_U_22
_atom_site_aniso_U_33
_atom_site_aniso_U_23
_atom_site_aniso_U_13
_atom_site_aniso_U_12
C1 0.079(9) 0.065(8) 0.049(7) 0.008(6) -0.021(6) -0.025(7)
C2 0.066(9) 0.050(8) 0.088(10) -0.001(7) -0.004(7) 0.012(6)
C3 0.079(9) 0.036(6) 0.060(8) 0.009(6) 0.013(7) 0.000(6)
C4 0.086(10) 0.068(9) 0.058(8) -0.002(7) -0.014(7) 0.011(8)
C5 0.043(6) 0.050(7) 0.053(7) -0.023(5) 0.005(5) -0.005(5)
C6 0.090(10) 0.051(7) 0.047(7) -0.003(6) 0.018(7) -0.016(7)
C7 0.057(5) 0.092(6) 0.097(6) -0.031(6) -0.007(5) 0.025(5)
C8 0.048(5) 0.090(6) 0.093(6) -0.037(5) -0.004(5) 0.024(5)
C9 0.122(16) 0.115(15) 0.115(15) 0.019(12) 0.000(12) -0.077(13)
C10 0.064(9) 0.065(9) 0.107(13) -0.010(9) 0.004(8) -0.004(7)
C11 0.053(6) 0.038(5) 0.033(5) -0.009(4) -0.001(4) -0.002(5)
C12 0.082(11) 0.037(7) 0.165(17) 0.005(9) -0.055(11) -0.002(7)
C13 0.044(6) 0.038(6) 0.068(8) 0.011(6) 0.002(5) 0.010(5)
C14 0.042(6) 0.056(7) 0.064(8) -0.012(6) -0.012(5) -0.013(5)
C15 0.059(7) 0.038(5) 0.028(5) 0.009(4) 0.008(4) 0.016(5)
C16 0.064(7) 0.045(6) 0.038(6) -0.004(5) 0.011(5) 0.022(5)
C17 0.051(7) 0.045(7) 0.075(9) 0.002(6) 0.024(6) -0.008(5)
C18 0.049(7) 0.095(11) 0.045(7) -0.009(7) -0.003(5) -0.004(7)
C19 0.059(5) 0.031(4) 0.060(5) -0.008(4) -0.012(5) 0.002(4)
C20 0.063(5) 0.037(4) 0.061(5) -0.007(4) -0.018(4) 0.008(4)
C21 0.077(11) 0.114(14) 0.086(12) 0.034(10) 0.005(9) 0.021(10)
C22 0.076(5) 0.068(5) 0.078(5) 0.009(5) 0.022(5) 0.012(5)
C23 0.042(6) 0.044(6) 0.052(7) 0.017(5) -0.001(5) -0.003(5)
C24 0.086(10) 0.061(8) 0.038(6) 0.014(6) -0.019(6) -0.023(7)
C25 0.042(7) 0.130(14) 0.061(8) 0.048(9) 0.008(6) -0.011(8)
C26 0.24(2) 0.057(9) 0.066(10) 0.020(8) -0.032(13) -0.071(13)
C27 0.064(11) 0.077(13) 0.085(14) -0.024(11) 0.010(10) 0.027(10)
C28 0.066(11) 0.076(13) 0.084(14) -0.026(11) 0.009(10) 0.027(10)
C29 0.078(7) 0.069(7) 0.084(7) 0.006(7) 0.019(7) 0.001(7)
C30 0.075(9) 0.048(8) 0.129(14) 0.015(9) -0.048(9) -0.003(8)
S1 0.0342(12) 0.0527(16) 0.0396(13) -0.0076(12) -0.0050(10) 0.0061(11)
S2 0.067(2) 0.0524(18) 0.0510(18) 0.0054(14) -0.0069(15) 0.0091(15)
S3 0.0386(13) 0.0386(13) 0.0344(12) -0.0107(10) -0.0014(10) 0.0055(10)
S4 0.043(2) 0.082(4) 0.091(4) -0.042(3) -0.011(3) 0.023(2)
S5 0.0462(16) 0.0549(18) 0.067(2) 0.0012(16) -0.0137(14) -0.0089(14)
S6 0.0703(18) 0.0297(12) 0.0318(13) 0.0022(10) -0.0098(12) -0.0177(12)
S7 0.0233(10) 0.0383(13) 0.0380(12) -0.0048(10) 0.0000(9) -0.0024(9)
S8 0.0269(12) 0.0243(12) 0.0283(13) 0.0019(10) 0.0002(10) 0.0057(10)
S9 0.0298(12) 0.0396(14) 0.0524(16) -0.0063(12) 0.0054(11) -0.0017(10)
S10 0.052(2) 0.0287(17) 0.053(2) -0.0039(16) -0.0133(18) 0.0038(15)
S11 0.068(3) 0.056(3) 0.075(3) 0.009(2) 0.026(2) 0.005(2)
S12 0.0391(13) 0.0466(15) 0.0331(12) 0.0136(11) -0.0055(10) -0.0069(11)
S13 0.064(2) 0.084(2) 0.0526(18) 0.0399(17) -0.0240(15) -0.0380(18)
S14 0.064(10) 0.076(13) 0.083(13) -0.025(10) 0.011(9) 0.027(9)
S15 0.115(16) 0.015(6) 0.052(10) 0.007(6) 0.033(10) 0.013(8)
S16 0.072(8) 0.045(6) 0.128(13) 0.017(7) -0.049(8) -0.002(6)
S17 0.078(5) 0.069(5) 0.083(5) 0.007(5) 0.020(5) 0.001(5)
O1 0.032(4) 0.077(6) 0.047(4) -0.016(4) -0.006(3) 0.014(4)
O2 0.094(7) 0.067(6) 0.047(5) 0.020(4) -0.016(5) -0.023(5)
O3 0.049(4) 0.049(4) 0.038(4) -0.017(3) 0.011(3) -0.001(3)
O4 0.047(5) 0.112(9) 0.119(9) -0.060(7) -0.024(5) 0.039(6)
O5 0.081(6) 0.065(6) 0.054(5) 0.006(4) -0.011(5) -0.045(5)
O6 0.069(5) 0.027(3) 0.033(4) 0.001(3) 0.002(3) -0.016(3)
O7 0.027(3) 0.035(3) 0.027(3) 0.001(3) -0.007(2) -0.002(3)
O8 0.036(3) 0.024(3) 0.029(3) 0.004(2) 0.007(3) 0.012(3)
O9 0.030(4) 0.054(5) 0.056(5) 0.000(4) -0.006(3) -0.009(3)
O10 0.093(7) 0.037(4) 0.048(5) -0.006(4) -0.012(4) -0.016(4)
O11 0.063(6) 0.096(8) 0.062(6) -0.012(5) 0.018(5) 0.030(5)
O12 0.038(4) 0.048(4) 0.032(3) 0.020(3) -0.007(3) -0.007(3)
O13 0.051(4) 0.029(3) 0.044(4) 0.010(3) 0.001(3) -0.009(3)
I1 0.0384(3) 0.0386(3) 0.0455(4) 0.0031(3) 0.0071(3) 0.0038(3)
I2 0.0413(4) 0.0368(4) 0.0799(6) -0.0076(4) 0.0051(4) -0.0039(3)
I3 0.0465(4) 0.0730(5) 0.0366(4) 0.0144(4) 0.0033(3) 0.0156(4)
I4 0.0306(3) 0.0275(3) 0.0311(3) 0.0018(2) 0.0044(2) 0.0008(2)
I5 0.0433(4) 0.0434(4) 0.0438(4) -0.0042(3) -0.0010(3) -0.0047(3)
I6 0.0262(3) 0.0283(3) 0.0291(3) 0.0023(2) 0.0028(2) -0.0002(2)
I7 0.0370(3) 0.0499(4) 0.0483(4) -0.0030(3) -0.0066(3) 0.0005(3)
I8 0.0789(6) 0.0523(4) 0.0401(4) 0.0140(3) 0.0153(4) 0.0229(4)
I9 0.0326(3) 0.0298(3) 0.0353(3) 0.0014(2) 0.0064(2) 0.0035(2)
I10 0.0342(3) 0.0363(3) 0.0581(4) 0.0009(3) -0.0092(3) -0.0014(3)
I11 0.0354(3) 0.0361(3) 0.0366(3) -0.0089(3) 0.0114(3) -0.0042(3)
Ag1 0.0423(4) 0.0604(5) 0.0431(5) 0.0038(4) 0.0053(4) -0.0063(4)
Ag2 0.0474(4) 0.0374(4) 0.0448(4) -0.0022(3) 0.0067(4) -0.0061(3)
Ag3 0.0423(4) 0.0621(6) 0.0380(4) 0.0037(4) 0.0016(3) 0.0031(4)
Ag4 0.0434(4) 0.0443(4) 0.0374(4) 0.0026(3) 0.0037(3) 0.0039(3)
Ag5 0.0469(5) 0.0404(4) 0.0495(5) 0.0014(4) -0.0029(4) -0.0009(4)
Ag6 0.0340(4) 0.0407(4) 0.0413(4) -0.0039(3) 0.0021(3) 0.0029(3)
Ag7 0.0509(5) 0.0428(5) 0.0483(5) -0.0056(4) -0.0037(4) -0.0062(4)
Ba1 0.0256(2) 0.0236(2) 0.0240(2) 0.00420(19) -0.00011(18) 0.00002(19)
Ba2 0.0276(2) 0.0238(2) 0.0239(2) -0.00193(19) -0.00014(19) 0.00466(19)
C31 0.078(7) 0.069(7) 0.083(7) 0.009(7) 0.019(7) 0.001(7)

loop_
_atom_type_symbol
_atom_type_scat_dispersion_real
_atom_type_scat_dispersion_imag
_atom_type_scat_Cromer_Mann_a1
_atom_type_scat_Cromer_Mann_b1
_atom_type_scat_Cromer_Mann_a2
_atom_type_scat_Cromer_Mann_b2
_atom_type_scat_Cromer_Mann_a3
_atom_type_scat_Cromer_Mann_b3
_atom_type_scat_Cromer_Mann_a4
_atom_type_scat_Cromer_Mann_b4
_atom_type_scat_Cromer_Mann_c
_atom_type_scat_source
C 0.0033 0.0016 2.3100 20.8439 1.0200 10.2075 1.5886 0.5687 0.8650 51.6512 0.2156 'International Tables Vol C 4.2.6.8 and 6.1.1.4'
O 0.0106 0.0060 3.0485 13.2771 2.2868 5.7011 1.5463 0.3239 0.8670 32.9089 0.2508 'International Tables Vol C 4.2.6.8 and 6.1.1.4'
S 0.1246 0.1234 6.9053 1.4679 5.2034 22.2151 1.4379 0.2536 1.5863 56.1720 0.8669 'International Tables Vol C 4.2.6.8 and 6.1.1.4'
Ag -0.8971 1.1015 19.2808 0.6446 16.6885 7.4726 4.8045 24.6605 1.0463 99.8156 5.1790 'International Tables Vol C 4.2.6.8 and 6.1.1.4'
I -0.4742 1.8119 20.1472 4.3470 18.9949 0.3814 7.5138 27.7660 2.2735 66.8776 4.0712 'International Tables Vol C 4.2.6.8 and 6.1.1.4'
Ba -0.3244 2.2819 20.3361 3.2160 19.2970 0.2756 10.8880 20.2073 2.6959 167.2020 2.7731 'International Tables Vol C 4.2.6.8 and 6.1.1.4'
H 0.0000 0.0000 0.4930 10.5109 0.3229 26.1257 0.1402 3.1424 0.0408 57.7998 0.0030 'International Tables Vol C 4.2.6.8 and 6.1.1.4'

loop_
_geom_angle_atom_site_label_1
_geom_angle_site_symmetry_1
_geom_angle_atom_site_label_2
_geom_angle_atom_site_label_3
_geom_angle_site_symmetry_3
_geom_angle
_geom_angle_publ_flag
S1 . C1 H11 . 109.5 no
S1 . C1 H12 . 109.8 no
H11 . C1 H12 . 109.6 no
S1 . C1 H13 . 109.2 no
H11 . C1 H13 . 109.5 no
H12 . C1 H13 . 109.1 no
S1 . C2 H21 . 109.2 no
S1 . C2 H22 . 109.7 no
H21 . C2 H22 . 109.4 no
S1 . C2 H23 . 109.7 no
H21 . C2 H23 . 109.7 no
H22 . C2 H23 . 109.1 no
S2 . C3 H31 . 109.4 no
S2 . C3 H32 . 109.5 no
H31 . C3 H32 . 109.7 no
S2 . C3 H33 . 109.7 no
H31 . C3 H33 . 109.4 no
H32 . C3 H33 . 109.1 no
S2 . C4 H41 . 109.3 no
S2 . C4 H42 . 108.5 no
H41 . C4 H42 . 109.5 no
S2 . C4 H43 . 110.8 no
H41 . C4 H43 . 109.7 no
H42 . C4 H43 . 109.1 no
S3 . C5 H51 . 109.1 no
S3 . C5 H52 . 109.7 no
H51 . C5 H52 . 109.6 no
S3 . C5 H53 . 109.9 no
H51 . C5 H53 . 109.1 no
H52 . C5 H53 . 109.6 no
S3 . C6 H61 . 109.5 no
S3 . C6 H62 . 109.5 no
H61 . C6 H62 . 109.5 no
S3 . C6 H63 . 109.2 no
H61 . C6 H63 . 109.6 no
H62 . C6 H63 . 109.5 no
S4 . C7 H71 . 105.8 no
S4 . C7 H72 . 109.3 no
H71 . C7 H72 . 109.2 no
S4 . C7 H73 . 113.3 no
H71 . C7 H73 . 109.6 no
H72 . C7 H73 . 109.6 no
S4 . C8 H81 . 109.9 no
S4 . C8 H82 . 111.0 no
H81 . C8 H82 . 109.8 no
S4 . C8 H83 . 107.2 no
H81 . C8 H83 . 109.5 no
H82 . C8 H83 . 109.5 no
S5 . C9 H91 . 109.3 no
S5 . C9 H92 . 109.5 no
H91 . C9 H92 . 109.3 no
S5 . C9 H93 . 109.6 no
H91 . C9 H93 . 109.6 no
H92 . C9 H93 . 109.5 no
S5 . C10 H101 . 108.4 no
S5 . C10 H102 . 110.3 no
H101 . C10 H102 . 109.7 no
S5 . C10 H103 . 109.4 no
H101 . C10 H103 . 109.5 no
H102 . C10 H103 . 109.5 no
S6 . C11 H111 . 109.4 no
S6 . C11 H112 . 109.5 no
H111 . C11 H112 . 109.2 no
S6 . C11 H113 . 109.6 no
H111 . C11 H113 . 109.5 no
H112 . C11 H113 . 109.6 no
S6 . C12 H121 . 110.2 no
S6 . C12 H122 . 107.6 no
H121 . C12 H122 . 109.4 no
S6 . C12 H123 . 110.6 no
H121 . C12 H123 . 109.5 no
H122 . C12 H123 . 109.5 no
S7 . C13 H131 . 109.7 no
S7 . C13 H132 . 109.6 no
H131 . C13 H132 . 109.5 no
S7 . C13 H133 . 109.1 no
H131 . C13 H133 . 109.3 no
H132 . C13 H133 . 109.5 no
S7 . C14 H141 . 109.9 no
S7 . C14 H142 . 109.4 no
H141 . C14 H142 . 109.5 no
S7 . C14 H143 . 109.1 no
H141 . C14 H143 . 109.3 no
H142 . C14 H143 . 109.5 no
S8 . C15 H154 . 108.8 no
S8 . C15 H155 . 109.5 no
H154 . C15 H155 . 109.7 no
S8 . C15 H156 . 109.9 no
H154 . C15 H156 . 109.4 no
H155 . C15 H156 . 109.5 no
S15 . C15 H151 . 108.3 no
S15 . C15 H152 . 110.4 no
H151 . C15 H152 . 108.0 no
S15 . C15 H153 . 112.1 no
H151 . C15 H153 . 108.3 no
H152 . C15 H153 . 109.6 no
S8 . C16 H164 . 109.5 no
S8 . C16 H165 . 109.5 no
H164 . C16 H165 . 109.4 no
S8 . C16 H166 . 109.3 no
H164 . C16 H166 . 109.7 no
H165 . C16 H166 . 109.5 no
S15 . C16 H161 . 108.7 no
S15 . C16 H162 . 109.0 no
H161 . C16 H162 . 109.2 no
S15 . C16 H163 . 110.9 no
H161 . C16 H163 . 109.9 no
H162 . C16 H163 . 109.2 no
S9 . C17 H171 . 109.2 no
S9 . C17 H172 . 109.7 no
H171 . C17 H172 . 109.7 no
S9 . C17 H173 . 109.2 no
H171 . C17 H173 . 109.5 no
H172 . C17 H173 . 109.5 no
S9 . C18 H181 . 108.8 no
S9 . C18 H182 . 109.9 no
H181 . C18 H182 . 109.3 no
S9 . C18 H183 . 109.8 no
H181 . C18 H183 . 109.5 no
H182 . C18 H183 . 109.5 no
S10 . C19 H191 . 110.8 no
S10 . C19 H192 . 108.4 no
H191 . C19 H192 . 109.3 no
S10 . C19 H193 . 109.3 no
H191 . C19 H193 . 109.9 no
H192 . C19 H193 . 109.2 no
S10 . C20 H201 . 109.6 no
S10 . C20 H202 . 109.2 no
H201 . C20 H202 . 109.9 no
S10 . C20 H203 . 109.7 no
H201 . C20 H203 . 109.3 no
H202 . C20 H203 . 109.2 no
S11 . C21 H211 . 109.6 no
S11 . C21 H212 . 109.0 no
H211 . C21 H212 . 109.7 no
S11 . C21 H213 . 110.0 no
H211 . C21 H213 . 109.1 no
H212 . C21 H213 . 109.4 no
S17 . C21 H214 . 108.6 no
S17 . C21 H215 . 111.0 no
H214 . C21 H215 . 106.9 no
S17 . C21 H216 . 110.4 no
H214 . C21 H216 . 108.3 no
H215 . C21 H216 . 111.5 no
S11 . C22 H221 . 109.3 no
S11 . C22 H222 . 109.8 no
H221 . C22 H222 . 109.4 no
S11 . C22 H223 . 109.2 no
H221 . C22 H223 . 109.8 no
H222 . C22 H223 . 109.4 no
S12 . C23 H231 . 109.5 no
S12 . C23 H232 . 109.8 no
H231 . C23 H232 . 109.3 no
S12 . C23 H233 . 109.3 no
H231 . C23 H233 . 109.8 no
H232 . C23 H233 . 109.1 no
S12 . C24 H241 . 109.3 no
S12 . C24 H242 . 108.9 no
H241 . C24 H242 . 109.8 no
S12 . C24 H243 . 110.3 no
H241 . C24 H243 . 109.4 no
H242 . C24 H243 . 109.1 no
S13 . C25 H251 . 108.2 no
S13 . C25 H252 . 110.0 no
H251 . C25 H252 . 109.5 no
S13 . C25 H253 . 110.0 no
H251 . C25 H253 . 109.8 no
H252 . C25 H253 . 109.5 no
S13 . C26 H261 . 108.9 no
S13 . C26 H262 . 110.4 no
H261 . C26 H262 . 109.6 no
S13 . C26 H263 . 109.3 no
H261 . C26 H263 . 109.1 no
H262 . C26 H263 . 109.6 no
S14 . C27 H271 . 108.9 no
S14 . C27 H272 . 108.5 no
H271 . C27 H272 . 109.3 no
S14 . C27 H273 . 110.9 no
H271 . C27 H273 . 109.3 no
H272 . C27 H273 . 109.9 no
S14 . C28 H281 . 117.3 no
S14 . C28 H282 . 86.7 no
H281 . C28 H282 . 109.5 no
S14 . C28 H283 . 121.0 no
H281 . C28 H283 . 109.6 no
H282 . C28 H283 . 109.7 no
S16 . C29 H291 . 98.8 no
S16 . C29 H292 . 120.4 no
H291 . C29 H292 . 109.2 no
S16 . C29 H293 . 108.6 no
H291 . C29 H293 . 109.5 no
H292 . C29 H293 . 109.6 no
S16 . C30 H301 . 105.4 no
S16 . C30 H302 . 108.6 no
H301 . C30 H302 . 109.7 no
S16 . C30 H303 . 113.8 no
H301 . C30 H303 . 109.5 no
H302 . C30 H303 . 109.6 no
C1 . S1 C2 . 97.3(7) yes
C1 . S1 O1 . 105.0(5) yes
C2 . S1 O1 . 105.9(6) yes
C3 . S2 C4 . 97.0(7) yes
C3 . S2 O2 . 104.8(6) yes
C4 . S2 O2 . 110.7(7) yes
C5 . S3 C6 . 97.4(6) yes
C5 . S3 O3 . 104.5(5) yes
C6 . S3 O3 . 106.8(5) yes
C8 . S4 C7 . 92.6(10) yes
C8 . S4 O4 . 109.5(8) yes
C7 . S4 O4 . 101.9(9) yes
C9 . S5 C10 . 95.4(9) yes
C9 . S5 O5 . 106.0(7) yes
C10 . S5 O5 . 108.7(7) yes
C12 . S6 C11 . 96.5(6) yes
C12 . S6 O6 . 105.3(6) yes
C11 . S6 O6 . 108.1(5) yes
C13 . S7 C14 . 99.0(6) yes
C13 . S7 O7 . 105.2(4) yes
C14 . S7 O7 . 105.5(5) yes
C15 . S8 C16 . 97.9(5) yes
C15 . S8 O8 . 105.3(4) yes
C16 . S8 O8 . 105.5(4) yes
C18 . S9 C17 . 98.9(6) yes
C18 . S9 O9 . 106.0(6) yes
C17 . S9 O9 . 104.7(5) yes
C19 . S10 C20 . 102.2(8) yes
C19 . S10 O10 . 104.2(7) yes
C20 . S10 O10 . 103.0(7) yes
C22 . S11 C21 . 97.1(9) yes
C22 . S11 O11 . 104.4(8) yes
C21 . S11 O11 . 104.2(7) yes
C23 . S12 C24 . 99.1(6) yes
C23 . S12 O12 . 105.8(5) yes
C24 . S12 O12 . 104.2(5) yes
C26 . S13 C25 . 95.8(7) yes
C26 . S13 O13 . 104.9(7) yes
C25 . S13 O13 . 105.6(5) yes
C27 . S14 C28 . 69(3) yes
C27 . S14 O4 . 112(2) yes
C28 . S14 O4 . 70(2) yes
C15 . S15 C16 . 100.2(10) yes
C15 . S15 O8 . 104.8(11) yes
C16 . S15 O8 . 106.1(9) yes
C30 . S16 C29 . 92(3) yes
C30 . S16 O10 . 96.2(19) yes
C29 . S16 O10 . 115(2) yes
C21 . S17 O11 . 109.8(15) yes
C21 . S17 C31 . 98(2) yes
O11 . S17 C31 . 97(3) yes
S1 . O1 Ba2 . 117.9(4) yes
S2 . O2 Ba2 . 140.0(6) yes
S3 . O3 Ba2 . 134.1(4) yes
S4 . O4 Ba2 . 160.9(6) yes
S14 . O4 Ba2 . 151.7(10) yes
S5 . O5 Ba2 . 133.1(5) yes
S6 . O6 Ba1 . 122.5(4) yes
S6 . O6 Ba2 . 139.9(4) yes
Ba1 . O6 Ba2 . 97.60(19) yes
S7 . O7 Ba1 . 134.0(3) yes
S7 . O7 Ba2 . 121.5(3) yes
Ba1 . O7 Ba2 . 97.16(17) yes
S8 . O8 Ba1 . 124.6(3) yes
S8 . O8 Ba2 . 124.6(3) yes
Ba1 . O8 Ba2 . 100.65(18) yes
S15 . O8 Ba1 . 120.4(7) yes
S15 . O8 Ba2 . 128.5(5) yes
Ba1 . O8 Ba2 . 100.65(18) yes
S9 . O9 Ba1 . 133.0(4) yes
S10 . O10 Ba1 . 133.9(5) yes
S16 . O10 Ba1 . 130.8(6) yes
S11 . O11 Ba1 . 139.4(6) yes
S17 . O11 Ba1 . 158.4(11) yes
S12 . O12 Ba1 . 119.3(3) yes
S13 . O13 Ba1 . 134.7(4) yes
Ag1 . I2 Ag2 . 70.77(3) yes
Ag1 . I3 Ag3 . 80.11(3) yes
Ag2 . I4 Ag3 . 69.03(3) yes
Ag2 . I4 Ag4 . 66.44(3) yes
Ag3 . I4 Ag4 . 108.04(3) yes
Ag2 . I5 Ag4 . 66.04(3) yes
Ag2 . I5 Ag5 . 75.37(3) yes
Ag4 . I5 Ag5 . 71.18(3) yes
Ag2 . I6 Ag3 . 66.02(3) yes
Ag2 . I6 Ag5 . 72.47(3) yes
Ag3 . I6 Ag5 . 108.08(3) yes
Ag2 . I6 Ag6 . 101.19(3) yes
Ag3 . I6 Ag6 . 65.43(3) yes
Ag5 . I6 Ag6 . 68.76(3) yes
Ag2 . I6 Ag7 . 135.77(3) yes
Ag3 . I6 Ag7 . 128.39(3) yes
Ag5 . I6 Ag7 . 63.31(3) yes
Ag6 . I6 Ag7 . 64.41(2) yes
Ag3 . I7 Ag6 . 70.90(3) yes
Ag4 . I9 Ag5 . 71.82(3) yes
Ag4 . I9 Ag6 . 105.40(3) yes
Ag5 . I9 Ag6 . 71.96(3) yes
Ag5 . I10 Ag7 . 70.57(3) yes
Ag7 2_567 I11 Ag6 . 104.49(3) yes
Ag7 2_567 I11 Ag7 . 73.81(3) yes
Ag6 . I11 Ag7 . 69.13(3) yes
I2 . Ag1 I3 . 104.87(4) yes
I2 . Ag1 I1 . 124.81(4) yes
I3 . Ag1 I1 . 120.45(4) yes
I2 . Ag1 Ag3 . 99.67(3) yes
I3 . Ag1 Ag3 . 49.66(3) yes
I1 . Ag1 Ag3 . 133.00(4) yes
I6 . Ag2 I4 . 107.71(3) yes
I6 . Ag2 I5 . 101.12(3) yes
I4 . Ag2 I5 . 113.49(3) yes
I6 . Ag2 I2 . 108.31(3) yes
I4 . Ag2 I2 . 116.48(3) yes
I5 . Ag2 I2 . 108.52(3) yes
I6 . Ag2 Ag3 . 57.96(2) yes
I4 . Ag2 Ag3 . 55.07(2) yes
I5 . Ag2 Ag3 . 140.78(4) yes
I2 . Ag2 Ag3 . 109.60(4) yes
I6 . Ag2 Ag4 . 104.69(3) yes
I4 . Ag2 Ag4 . 57.22(2) yes
I5 . Ag2 Ag4 . 57.99(3) yes
I2 . Ag2 Ag4 . 146.39(4) yes
Ag3 . Ag2 Ag4 . 93.12(3) yes
I6 . Ag2 Ag5 . 54.27(2) yes
I4 . Ag2 Ag5 . 104.29(3) yes
I5 . Ag2 Ag5 . 52.11(2) yes
I2 . Ag2 Ag5 . 139.21(3) yes
Ag3 . Ag2 Ag5 . 91.84(3) yes
Ag4 . Ag2 Ag5 . 60.52(3) yes
Ag2 . Ag3 I6 . 56.01(2) yes
Ag2 . Ag3 Ag1 . 56.28(2) yes
I6 . Ag3 Ag1 . 100.79(3) yes
Ag2 . Ag3 I4 . 55.90(2) yes
I6 . Ag3 I4 . 106.69(3) yes
Ag1 . Ag3 I4 . 59.03(2) yes
Ag2 . Ag3 I3 . 95.74(4) yes
I6 . Ag3 I3 . 104.24(4) yes
Ag1 . Ag3 I3 . 50.23(3) yes
I4 . Ag3 I3 . 106.18(3) yes
Ag2 . Ag3 I7 . 144.15(4) yes
I6 . Ag3 I7 . 100.41(3) yes
Ag1 . Ag3 I7 . 157.87(4) yes
I4 . Ag3 I7 . 119.86(4) yes
I3 . Ag3 I7 . 117.62(4) yes
Ag2 . Ag3 Ag6 . 89.68(3) yes
I6 . Ag3 Ag6 . 56.58(2) yes
Ag1 . Ag3 Ag6 . 145.66(3) yes
I4 . Ag3 Ag6 . 100.01(3) yes
I3 . Ag3 Ag6 . 151.51(4) yes
I7 . Ag3 Ag6 . 54.80(3) yes
Ag2 . Ag4 I5 . 55.97(3) yes
Ag2 . Ag4 I4 . 56.34(2) yes
I5 . Ag4 I4 . 110.68(3) yes
Ag2 . Ag4 I9 . 104.24(3) yes
I5 . Ag4 I9 . 105.20(3) yes
I4 . Ag4 I9 . 103.58(3) yes
Ag2 . Ag4 I8 . 136.42(4) yes
I5 . Ag4 I8 . 109.49(4) yes
I4 . Ag4 I8 . 108.34(3) yes
I9 . Ag4 I8 . 119.32(4) yes
Ag2 . Ag4 Ag5 . 64.66(3) yes
I5 . Ag4 Ag5 . 53.27(2) yes
I4 . Ag4 Ag5 . 106.87(3) yes
I9 . Ag4 Ag5 . 53.87(2) yes
I8 . Ag4 Ag5 . 144.62(4) yes
Ag4 . Ag5 Ag2 . 54.82(2) yes
Ag4 . Ag5 I6 . 99.02(3) yes
Ag2 . Ag5 I6 . 53.26(2) yes
Ag4 . Ag5 I9 . 54.31(2) yes
Ag2 . Ag5 I9 . 96.72(3) yes
I6 . Ag5 I9 . 104.62(3) yes
Ag4 . Ag5 I5 . 55.55(3) yes
Ag2 . Ag5 I5 . 52.53(2) yes
I6 . Ag5 I5 . 100.58(3) yes
I9 . Ag5 I5 . 107.82(3) yes
Ag4 . Ag5 I10 . 157.68(4) yes
Ag2 . Ag5 I10 . 140.04(4) yes
I6 . Ag5 I10 . 102.98(3) yes
I9 . Ag5 I10 . 122.00(4) yes
I5 . Ag5 I10 . 115.76(4) yes
Ag4 . Ag5 Ag6 . 85.24(3) yes
Ag2 . Ag5 Ag6 . 83.37(3) yes
I6 . Ag5 Ag6 . 55.34(2) yes
I9 . Ag5 Ag6 . 53.70(2) yes
I5 . Ag5 Ag6 . 131.91(3) yes
I10 . Ag5 Ag6 . 110.42(3) yes
Ag5 . Ag6 Ag3 . 94.86(3) yes
Ag5 . Ag6 I6 . 55.90(2) yes
Ag3 . Ag6 I6 . 57.99(2) yes
Ag5 . Ag6 I11 . 98.75(3) yes
Ag3 . Ag6 I11 . 154.15(4) yes
I6 . Ag6 I11 . 113.38(3) yes
Ag5 . Ag6 I9 . 54.34(2) yes
Ag3 . Ag6 I9 . 106.73(3) yes
I6 . Ag6 I9 . 105.73(3) yes
I11 . Ag6 I9 . 99.06(3) yes
Ag5 . Ag6 I7 . 149.14(3) yes
Ag3 . Ag6 I7 . 54.30(3) yes
I6 . Ag6 I7 . 101.17(3) yes
I11 . Ag6 I7 . 110.19(3) yes
I9 . Ag6 I7 . 127.62(4) yes
Ag5 . Ag6 Ag7 . 58.10(3) yes
Ag3 . Ag6 Ag7 . 117.09(3) yes
I6 . Ag6 Ag7 . 60.24(2) yes
I11 . Ag6 Ag7 . 55.08(2) yes
I9 . Ag6 Ag7 . 99.76(3) yes
I7 . Ag6 Ag7 . 132.61(4) yes
I6 . Ag7 Ag6 . 55.35(2) yes
I6 . Ag7 I11 2_567 92.15(3) yes
Ag6 . Ag7 I11 2_567 117.79(3) yes
I6 . Ag7 I11 . 109.35(3) yes
Ag6 . Ag7 I11 . 55.79(2) yes
I11 2_567 Ag7 I11 . 106.19(3) yes
I6 . Ag7 I10 . 100.28(3) yes
Ag6 . Ag7 I10 . 114.68(4) yes
I11 2_567 Ag7 I10 . 123.14(4) yes
I11 . Ag7 I10 . 120.62(4) yes
O8 . Ba1 O7 . 68.41(17) yes
O8 . Ba1 O12 . 142.12(19) yes
O7 . Ba1 O12 . 81.18(18) yes
O8 . Ba1 O11 . 122.4(2) yes
O7 . Ba1 O11 . 150.1(2) yes
O12 . Ba1 O11 . 75.6(2) yes
O8 . Ba1 O10 . 74.4(2) yes
O7 . Ba1 O10 . 85.1(2) yes
O12 . Ba1 O10 . 81.2(2) yes
O11 . Ba1 O10 . 73.1(3) yes
O8 . Ba1 O13 . 138.4(2) yes
O7 . Ba1 O13 . 108.3(2) yes
O12 . Ba1 O13 . 71.7(2) yes
O11 . Ba1 O13 . 82.0(3) yes
O10 . Ba1 O13 . 147.0(2) yes
O8 . Ba1 O9 . 72.7(2) yes
O7 . Ba1 O9 . 134.5(2) yes
O12 . Ba1 O9 . 143.3(2) yes
O11 . Ba1 O9 . 72.7(3) yes
O10 . Ba1 O9 . 106.4(3) yes
O8 . Ba1 O6 . 70.65(18) yes
O7 . Ba1 O6 . 66.22(19) yes
O12 . Ba1 O6 . 117.6(2) yes
O11 . Ba1 O6 . 142.1(3) yes
O10 . Ba1 O6 . 140.9(2) yes
O13 . Ba1 O9 . 86.0(2) yes
O13 . Ba1 O6 . 70.6(2) yes
O9 . Ba1 O6 . 79.5(2) yes
O1 . Ba2 O6 . 78.6(2) yes
O1 . Ba2 O5 . 123.8(3) yes
O6 . Ba2 O5 . 137.3(2) yes
O1 . Ba2 O8 . 70.8(2) yes
O6 . Ba2 O8 . 72.39(19) yes
O5 . Ba2 O8 . 81.3(2) yes
O1 . Ba2 O2 . 66.2(3) yes
O6 . Ba2 O2 . 144.7(3) yes
O5 . Ba2 O2 . 70.3(3) yes
O8 . Ba2 O2 . 97.2(3) yes
O1 . Ba2 O3 . 67.6(2) yes
O6 . Ba2 O3 . 80.8(2) yes
O5 . Ba2 O3 . 139.3(2) yes
O8 . Ba2 O3 . 134.0(2) yes
O2 . Ba2 O3 . 83.6(3) yes
O1 . Ba2 O4 . 137.6(3) yes
O6 . Ba2 O4 . 96.7(3) yes
O5 . Ba2 O4 . 88.2(3) yes
O8 . Ba2 O4 . 148.2(2) yes
O2 . Ba2 O4 . 107.4(4) yes
O1 . Ba2 O7 . 132.2(2) yes
O6 . Ba2 O7 . 66.40(19) yes
O5 . Ba2 O7 . 72.9(2) yes
O8 . Ba2 O7 . 68.31(18) yes
O2 . Ba2 O7 . 142.1(2) yes
O3 . Ba2 O4 . 70.1(3) yes
O3 . Ba2 O7 . 132.2(2) yes
O4 . Ba2 O7 . 79.9(2) yes
S17 . C31 H311 . 84.0 no
S17 . C31 H312 . 118.7 no
H311 . C31 H312 . 109.6 no
S17 . C31 H313 . 121.9 no
H311 . C31 H313 . 109.5 no
H312 . C31 H313 . 109.3 no

loop_
_geom_bond_atom_site_label_1
_geom_bond_atom_site_label_2
_geom_bond_site_symmetry_2
_geom_bond_distance
_geom_bond_publ_flag
C1 S1 . 1.781(12) yes
C1 H11 . 0.953 no
C1 H12 . 0.947 no
C1 H13 . 0.950 no
C2 S1 . 1.780(12) yes
C2 H21 . 0.952 no
C2 H22 . 0.946 no
C2 H23 . 0.950 no
C3 S2 . 1.780(12) yes
C3 H31 . 0.952 no
C3 H32 . 0.950 no
C3 H33 . 0.947 no
C4 S2 . 1.730(13) yes
C4 H41 . 0.953 no
C4 H42 . 0.949 no
C4 H43 . 0.947 no
C5 S3 . 1.785(10) yes
C5 H51 . 0.949 no
C5 H52 . 0.953 no
C5 H53 . 0.947 no
C6 S3 . 1.759(11) yes
C6 H61 . 0.953 no
C6 H62 . 0.953 no
C6 H63 . 0.948 no
C7 S4 . 1.746(9) yes
C7 H71 . 0.946 no
C7 H72 . 0.951 no
C7 H73 . 0.953 no
C8 S4 . 1.764(18) yes
C8 H81 . 0.950 no
C8 H82 . 0.952 no
C8 H83 . 0.953 no
C9 S5 . 1.790(16) yes
C9 H91 . 0.946 no
C9 H92 . 0.952 no
C9 H93 . 0.953 no
C10 S5 . 1.729(14) yes
C10 H101 . 0.949 no
C10 H102 . 0.952 no
C10 H103 . 0.953 no
C11 S6 . 1.750(10) yes
C11 H111 . 0.951 no
C11 H112 . 0.946 no
C11 H113 . 0.953 no
C12 S6 . 1.793(15) yes
C12 H121 . 0.952 no
C12 H122 . 0.946 no
C12 H123 . 0.953 no
C13 S7 . 1.786(11) yes
C13 H131 . 0.952 no
C13 H132 . 0.953 no
C13 H133 . 0.946 no
C14 S7 . 1.782(11) yes
C14 H141 . 0.952 no
C14 H142 . 0.953 no
C14 H143 . 0.946 no
C15 S8 . 1.784(10) yes
C15 H154 . 0.947 no
C15 H155 . 0.953 no
C15 H156 . 0.953 no
C15 S15 . 1.77(2) yes
C15 H151 . 0.946 no
C15 H152 . 0.963 no
C15 H153 . 0.941 no
C16 S8 . 1.783(10) yes
C16 H164 . 0.947 no
C16 H165 . 0.953 no
C16 H166 . 0.953 no
C16 S15 . 1.740(9) yes
C16 H161 . 0.949 no
C16 H162 . 0.969 no
C16 H163 . 0.939 no
C17 S9 . 1.762(11) yes
C17 H171 . 0.949 no
C17 H172 . 0.952 no
C17 H173 . 0.953 no
C18 S9 . 1.774(12) yes
C18 H181 . 0.946 no
C18 H182 . 0.952 no
C18 H183 . 0.953 no
C19 S10 . 1.789(17) yes
C19 H191 . 0.952 no
C19 H192 . 0.949 no
C19 H193 . 0.949 no
C20 S10 . 1.758(15) yes
C20 H201 . 0.951 no
C20 H202 . 0.950 no
C20 H203 . 0.949 no
C21 S11 . 1.706(15) yes
C21 H211 . 0.948 no
C21 H212 . 0.953 no
C21 H213 . 0.948 no
C21 S17 . 1.78(2) yes
C21 H214 . 0.950 no
C21 H215 . 0.953 no
C21 H216 . 0.920 no
C22 S11 . 1.778(19) yes
C22 H221 . 0.952 no
C22 H222 . 0.952 no
C22 H223 . 0.949 no
C23 S12 . 1.788(11) yes
C23 H231 . 0.952 no
C23 H232 . 0.948 no
C23 H233 . 0.950 no
C24 S12 . 1.763(11) yes
C24 H241 . 0.952 no
C24 H242 . 0.948 no
C24 H243 . 0.949 no
C25 S13 . 1.754(13) yes
C25 H251 . 0.952 no
C25 H252 . 0.953 no
C25 H253 . 0.950 no
C26 S13 . 1.784(18) yes
C26 H261 . 0.947 no
C26 H262 . 0.953 no
C26 H263 . 0.949 no
C27 S14 . 1.751(10) yes
C27 H271 . 0.951 no
C27 H272 . 0.951 no
C27 H273 . 0.950 no
C28 S14 . 1.749(10) yes
C28 H281 . 0.953 no
C28 H282 . 0.952 no
C28 H283 . 0.951 no
C29 S16 . 1.69(4) yes
C29 H291 . 0.946 no
C29 H292 . 0.951 no
C29 H293 . 0.953 no
C30 S16 . 1.751(10) yes
C30 H301 . 0.952 no
C30 H302 . 0.951 no
C30 H303 . 0.953 no
S1 O1 . 1.514(8) yes
S2 O2 . 1.449(9) yes
S3 O3 . 1.500(7) yes
S4 O4 . 1.500(9) yes
S5 O5 . 1.490(8) yes
S6 O6 . 1.530(7) yes
S7 O7 . 1.508(6) yes
S8 O8 . 1.528(6) yes
S9 O9 . 1.494(7) yes
S10 O10 . 1.544(9) yes
S11 O11 . 1.503(10) yes
S12 O12 . 1.521(6) yes
S13 O13 . 1.499(7) yes
S14 O4 . 1.60(2) yes
S15 O8 . 1.560(15) yes
S16 O10 . 1.518(15) yes
S17 O11 . 1.30(2) yes
S17 C31 . 1.81(4) yes
O1 Ba2 . 2.769(7) yes
O2 Ba2 . 2.700(8) yes
O3 Ba2 . 2.697(7) yes
O4 Ba2 . 2.690(8) yes
O4 Ba2 . 2.690(8) yes
O5 Ba2 . 2.748(7) yes
O6 Ba1 . 2.860(7) yes
O6 Ba2 . 2.791(6) yes
O7 Ba1 . 2.808(6) yes
O7 Ba2 . 2.862(6) yes
O8 Ba1 . 2.787(6) yes
O8 Ba2 . 2.737(6) yes
O8 Ba1 . 2.787(6) yes
O8 Ba2 . 2.737(6) yes
O9 Ba1 . 2.687(7) yes
O10 Ba1 . 2.713(7) yes
O10 Ba1 . 2.713(7) yes
O11 Ba1 . 2.716(8) yes
O11 Ba1 . 2.716(8) yes
O12 Ba1 . 2.716(6) yes
O13 Ba1 . 2.706(6) yes
I1 Ag1 . 2.7440(11) yes
I2 Ag1 . 2.8151(11) yes
I2 Ag2 . 2.7821(11) yes
I3 Ag1 . 2.8084(11) yes
I3 Ag3 . 2.7847(12) yes
I4 Ag2 . 2.8729(10) yes
I4 Ag3 . 2.8444(10) yes
I4 Ag4 . 2.9020(10) yes
I5 Ag2 . 2.8697(11) yes
I5 Ag4 . 2.9360(11) yes
I5 Ag5 . 2.8535(11) yes
I6 Ag2 . 2.9400(10) yes
I6 Ag3 . 3.0058(10) yes
I6 Ag5 . 2.9783(10) yes
I6 Ag6 . 2.9585(10) yes
I6 Ag7 . 3.1222(11) yes
I7 Ag3 . 2.7706(12) yes
I7 Ag6 . 2.7879(10) yes
I8 Ag4 . 2.7379(11) yes
I9 Ag4 . 2.8806(10) yes
I9 Ag5 . 2.8648(10) yes
I9 Ag6 . 2.8415(10) yes
I10 Ag5 . 2.7922(11) yes
I10 Ag7 . 2.7545(11) yes
I11 Ag7 2_567 2.8488(11) yes
I11 Ag6 . 2.8708(10) yes
I11 Ag7 . 2.8461(11) yes
Ag1 Ag3 . 3.5994(13) yes
Ag2 Ag3 . 3.2398(12) yes
Ag2 Ag4 . 3.1640(12) yes
Ag2 Ag5 . 3.4986(12) yes
Ag3 Ag6 . 3.2239(12) yes
Ag4 Ag5 . 3.3699(12) yes
Ag5 Ag6 . 3.3525(12) yes
Ag6 Ag7 . 3.2435(12) yes
C31 H311 . 0.953 no
C31 H312 . 0.946 no
C31 H313 . 0.952 no

loop_
_geom_hbond_atom_site_label_D
_geom_hbond_atom_site_label_H
_geom_hbond_atom_site_label_A
_geom_hbond_angle_DHA
_geom_hbond_distance_DH
_geom_hbond_distance_HA
_geom_hbond_distance_DA
_geom_hbond_publ_flag
C11 H112 O3 161.00 0.946 2.386 3.296(11) yes
C18 H181 O1 174.00 0.946 2.577 3.52(3) yes
C10 H101 O10 140.00 0.949 2.497 3.28(3) yes
C30 H301 O11 134.00 0.952 2.444 3.18(3) yes
C13 H133 O12 150.00 0.946 2.590 3.437(14) yes
C14 H143 O12 154.00 0.946 2.475 3.349(14) yes

loop_
_platon_squeeze_void_nr
_platon_squeeze_void_average_x
_platon_squeeze_void_average_y
_platon_squeeze_void_average_z
_platon_squeeze_void_volume
_platon_squeeze_void_count_electrons
_platon_squeeze_void_content
1 -0.103 0.278 0.344 106 20 ' '
2 0.103 0.722 0.656 106 20 ' '
3 0.397 0.222 0.844 106 20 ' '
4 0.603 0.778 0.156 106 20 ' '
